data_4123819
loop_
_publ_author_name
'Miles, Dillon H.'
'Guasch, Joan'
'Toste, F. Dean'

_publ_section_title
;
 A Nucleophilic Strategy for Enantioselective Intermolecular \a-Amination:
 Access to Enantioenriched \a-Arylamino Ketones.
;
_journal_issue 24
_journal_name_full 'Journal of the American Chemical Society'
_journal_page_first 7632
_journal_page_last 7635
_journal_paper_doi 10.1021/jacs.5b04518
_journal_volume 137
_journal_year 2015
_chemical_absolute_configuration ad
_chemical_formula_sum 'C25 H28 N4 O2'
_chemical_formula_weight 416.51
_chemical_name_common DHM6-170C
_chemical_name_systematic toste126
_space_group.centring_type P

_space_group_crystal_system orthorhombic
_space_group_IT_number 19
_space_group_name_Hall 'P 2ac 2ab'
_space_group_name_H-M_alt 'P 21 21 21'
_symmetry_space_group_name_Hall 'P 2ac 2ab'
_symmetry_space_group_name_H-M 'P 21 21 21'
_atom_sites_solution_hydrogens geom
_atom_sites_solution_primary iterative
_atom_sites_solution_secondary difmap
_audit_creation_method SHELXL-2014/7
_cell_angle_alpha 90
_cell_angle_beta 90
_cell_angle_gamma 90
_cell_formula_units_Z 4
_cell_length_a 8.2090(11)
_cell_length_b 9.9163(13)
_cell_length_c 27.474(4)
_cell_measurement_reflns_used 9441
_cell_measurement_temperature 100(2)
_cell_measurement_theta_max 68.36
_cell_measurement_theta_min 5.50
_cell_volume 2236.5(5)
_computing_cell_refinement 'Bruker SAINT'
_computing_data_collection 'Bruker APEX2'
_computing_data_reduction 'Bruker SAINT'
_computing_molecular_graphics ORTEP-32
_computing_publication_material WinGX
_computing_structure_refinement SHELXL-2014/7
_computing_structure_solution SHELXT
_diffrn_ambient_temperature 100(2)
_diffrn_detector_area_resol_mean 8.366
_diffrn_measured_fraction_theta_full 0.999
_diffrn_measured_fraction_theta_max 0.998
_diffrn_measurement_device_type 'Bruker APEX-II CCD'
_diffrn_measurement_method 'phi and omega scans'
_diffrn_radiation_type CuK\a
_diffrn_radiation_wavelength 1.54178
_diffrn_reflns_av_R_equivalents 0.0264
_diffrn_reflns_av_unetI/netI 0.0107
_diffrn_reflns_Laue_measured_fraction_full 0.999
_diffrn_reflns_Laue_measured_fraction_max 0.998
_diffrn_reflns_limit_h_max 9
_diffrn_reflns_limit_h_min -9
_diffrn_reflns_limit_k_max 11
_diffrn_reflns_limit_k_min -11
_diffrn_reflns_limit_l_max 33
_diffrn_reflns_limit_l_min -33
_diffrn_reflns_number 68854
_diffrn_reflns_point_group_measured_fraction_full 0.999
_diffrn_reflns_point_group_measured_fraction_max 0.998
_diffrn_reflns_theta_full 67.000
_diffrn_reflns_theta_max 68.357
_diffrn_reflns_theta_min 3.217
_diffrn_source 'microfocus rotating anode'
_exptl_absorpt_coefficient_mu 0.638
_exptl_absorpt_correction_T_max 0.929
_exptl_absorpt_correction_T_min 0.844
_exptl_absorpt_correction_type multi-scan
_exptl_absorpt_process_details SADABS
_exptl_crystal_colour yellow
_exptl_crystal_density_diffrn 1.237
_exptl_crystal_description prism
_exptl_crystal_F_000 888
_exptl_crystal_size_max 0.080
_exptl_crystal_size_mid 0.060
_exptl_crystal_size_min 0.040
_refine_diff_density_max 0.245
_refine_diff_density_min -0.281
_refine_diff_density_rms 0.037
_refine_ls_abs_structure_details
; 
 Flack x determined using 1709 quotients [(I+)-(I-)]/[(I+)+(I-)] 
 (Parsons, Flack and Wagner, Acta Cryst. B69 (2013) 249-259). 
;
_refine_ls_abs_structure_Flack 0.07(3)
_refine_ls_extinction_method none
_refine_ls_goodness_of_fit_ref 1.068
_refine_ls_hydrogen_treatment constr
_refine_ls_matrix_type full
_refine_ls_number_parameters 284
_refine_ls_number_reflns 4089
_refine_ls_number_restraints 0
_refine_ls_restrained_S_all 1.068
_refine_ls_R_factor_all 0.0286
_refine_ls_R_factor_gt 0.0284
_refine_ls_shift/su_max 0.000
_refine_ls_shift/su_mean 0.000
_refine_ls_structure_factor_coef Fsqd
_refine_ls_weighting_details 'w=1/[\s^2^(Fo^2^)+(0.0414P)^2^+0.5554P] where P=(Fo^2^+2Fc^2^)/3'
_refine_ls_weighting_scheme calc
_refine_ls_wR_factor_gt 0.0747
_refine_ls_wR_factor_ref 0.0749
_reflns_Friedel_coverage 0.733
_reflns_Friedel_fraction_full 1.000
_reflns_Friedel_fraction_max 0.997
_reflns_number_gt 4061
_reflns_number_total 4089
_reflns_threshold_expression 'I > 2\s(I)'
_cod_data_source_file ja5b04518_si_001.cif
_cod_data_source_block toste126
_cod_depositor_comments
;Adding full bibliography for 4123819.cif.

The following automatic conversions were performed:

'_space_group.centring_type' value 'primitive' was replaced with the
value 'P' as specified in the replacement file
'/home/antanas/src/cod-tools/trunk/data/replacement-values/replacement_values.lst'.

Automatic conversion script
Id: cif_fix_values 5642 2017-10-24 12:04:52Z antanas 
;
_cod_database_code 4123819
_shelx_shelxl_version_number 2014/7
_shelx_space_group_comment
; 
The symmetry employed for this shelxl refinement is uniquely defined 
by the following loop, which should always be used as a source of 
symmetry information in preference to the above space-group names. 
They are only intended as comments. 
;
_shelx_estimated_absorpt_t_min 0.951
_shelx_estimated_absorpt_t_max 0.975

loop_
_space_group_symop_operation_xyz
'x, y, z'
'-x+1/2, -y, z+1/2'
'x+1/2, -y+1/2, -z'
'-x, y+1/2, -z+1/2'

loop_
_atom_site_label
_atom_site_type_symbol
_atom_site_fract_x
_atom_site_fract_y
_atom_site_fract_z
_atom_site_U_iso_or_equiv
_atom_site_adp_type
_atom_site_occupancy
_atom_site_site_symmetry_order
_atom_site_calc_flag
_atom_site_refinement_flags_posn
_atom_site_refinement_flags_adp
C1 C 0.5797(2) 0.23285(18) 0.19479(6) 0.0179(4) Uani 1 1 d . .
C2 C 0.7273(2) 0.28472(18) 0.21217(6) 0.0201(4) Uani 1 1 d . .
H2 H 0.7614 0.3726 0.2029 0.024 Uiso 1 1 calc R U
C3 C 0.8231(2) 0.20801(19) 0.24277(6) 0.0219(4) Uani 1 1 d . .
H3 H 0.9234 0.2422 0.2548 0.026 Uiso 1 1 calc R U
C4 C 0.7703(2) 0.07997(18) 0.25567(6) 0.0204(4) Uani 1 1 d . .
C5 C 0.6226(2) 0.02822(18) 0.23963(6) 0.0209(4) Uani 1 1 d . .
H5 H 0.5893 -0.0594 0.2494 0.025 Uiso 1 1 calc R U
C6 C 0.5243(2) 0.10405(17) 0.20947(6) 0.0195(3) Uani 1 1 d . .
C7 C 0.3643(2) 0.0497(2) 0.19124(7) 0.0260(4) Uani 1 1 d . .
H7A H 0.3472 -0.0413 0.2042 0.039 Uiso 1 1 calc R U
H7B H 0.3659 0.0462 0.1556 0.039 Uiso 1 1 calc R U
H7C H 0.2756 0.1087 0.2020 0.039 Uiso 1 1 calc R U
C8 C 0.4370(2) 0.49214(18) 0.11732(6) 0.0176(4) Uani 1 1 d . .
C9 C 0.2867(2) 0.43052(18) 0.09388(6) 0.0210(4) Uani 1 1 d . .
H9 H 0.2341 0.3727 0.1192 0.025 Uiso 1 1 calc R U
C10 C 0.3358(2) 0.3361(2) 0.05181(7) 0.0269(4) Uani 1 1 d . .
H10A H 0.3824 0.3895 0.0252 0.040 Uiso 1 1 calc R U
H10B H 0.2394 0.2878 0.0400 0.040 Uiso 1 1 calc R U
H10C H 0.4168 0.2710 0.0634 0.040 Uiso 1 1 calc R U
C11 C 0.1586(2) 0.5319(2) 0.07751(7) 0.0284(4) Uani 1 1 d . .
H11A H 0.1324 0.5926 0.1045 0.043 Uiso 1 1 calc R U
H11B H 0.0600 0.4838 0.0673 0.043 Uiso 1 1 calc R U
H11C H 0.2010 0.5845 0.0501 0.043 Uiso 1 1 calc R U
C12 C 0.4971(2) 0.62963(16) 0.10061(6) 0.0176(3) Uani 1 1 d . .
H12 H 0.4016 0.6919 0.0984 0.021 Uiso 1 1 calc R U
C13 C 0.5690(2) 0.61122(17) 0.04930(6) 0.0176(3) Uani 1 1 d . .
C14 C 0.7094(2) 0.53396(18) 0.04338(6) 0.0208(4) Uani 1 1 d . .
H14 H 0.7642 0.4991 0.0711 0.025 Uiso 1 1 calc R U
C15 C 0.7695(2) 0.50779(19) -0.00286(7) 0.0257(4) Uani 1 1 d . .
H15 H 0.8652 0.4550 -0.0067 0.031 Uiso 1 1 calc R U
C16 C 0.6900(2) 0.55860(19) -0.04349(6) 0.0261(4) Uani 1 1 d . .
H16 H 0.7301 0.5392 -0.0752 0.031 Uiso 1 1 calc R U
C17 C 0.5522(2) 0.63761(19) -0.03787(6) 0.0238(4) Uani 1 1 d . .
H17 H 0.4984 0.6733 -0.0656 0.029 Uiso 1 1 calc R U
C18 C 0.4927(2) 0.66465(17) 0.00850(6) 0.0200(4) Uani 1 1 d . .
H18 H 0.3991 0.7201 0.0123 0.024 Uiso 1 1 calc R U
C19 C 0.6893(2) 0.80734(17) 0.12797(6) 0.0183(4) Uani 1 1 d . .
C20 C 0.8269(2) 0.84037(19) 0.15539(6) 0.0214(4) Uani 1 1 d . .
H20 H 0.8689 0.7772 0.1781 0.026 Uiso 1 1 calc R U
C21 C 0.9027(2) 0.9640(2) 0.14983(6) 0.0233(4) Uani 1 1 d . .
H21 H 0.9960 0.9839 0.1690 0.028 Uiso 1 1 calc R U
C22 C 0.8460(2) 1.06008(19) 0.11689(6) 0.0237(4) Uani 1 1 d . .
C23 C 0.7093(2) 1.02631(18) 0.08979(6) 0.0226(4) Uani 1 1 d . .
H23 H 0.6677 1.0899 0.0671 0.027 Uiso 1 1 calc R U
C24 C 0.6314(2) 0.90293(18) 0.09467(6) 0.0200(4) Uani 1 1 d . .
H24 H 0.5384 0.8832 0.0753 0.024 Uiso 1 1 calc R U
C25 C 0.9321(3) 1.1921(2) 0.10942(8) 0.0324(5) Uani 1 1 d . .
H25A H 1.0021 1.1861 0.0806 0.049 Uiso 1 1 calc R U
H25B H 0.9989 1.2125 0.1381 0.049 Uiso 1 1 calc R U
H25C H 0.8516 1.2639 0.1047 0.049 Uiso 1 1 calc R U
N1 N 0.87733(19) -0.00498(17) 0.28419(6) 0.0249(3) Uani 1 1 d . .
N2 N 0.48646(19) 0.30250(15) 0.16157(5) 0.0197(3) Uani 1 1 d . .
H2A H 0.3994 0.2645 0.1489 0.024 Uiso 1 1 calc R U
N3 N 0.52913(18) 0.43140(14) 0.14813(5) 0.0181(3) Uani 1 1 d . .
N4 N 0.61181(19) 0.68438(15) 0.13551(5) 0.0205(3) Uani 1 1 d . .
H4 H 0.6330 0.6386 0.1622 0.025 Uiso 1 1 calc R U
O1 O 1.00496(19) 0.04281(16) 0.30040(6) 0.0395(4) Uani 1 1 d . .
O2 O 0.83768(17) -0.12399(14) 0.29101(5) 0.0294(3) Uani 1 1 d . .

loop_
_atom_site_aniso_label
_atom_site_aniso_U_11
_atom_site_aniso_U_22
_atom_site_aniso_U_33
_atom_site_aniso_U_23
_atom_site_aniso_U_13
_atom_site_aniso_U_12
C1 0.0218(9) 0.0186(8) 0.0134(7) -0.0004(6) 0.0017(6) 0.0024(7)
C2 0.0223(9) 0.0188(8) 0.0193(8) -0.0003(7) 0.0000(7) -0.0012(7)
C3 0.0215(9) 0.0243(9) 0.0198(8) -0.0041(7) -0.0020(7) -0.0006(7)
C4 0.0229(9) 0.0226(9) 0.0155(7) 0.0008(7) -0.0002(7) 0.0068(8)
C5 0.0255(9) 0.0200(9) 0.0173(8) 0.0019(7) 0.0040(7) 0.0002(7)
C6 0.0216(8) 0.0194(8) 0.0175(7) 0.0007(7) 0.0019(7) -0.0008(7)
C7 0.0253(9) 0.0221(9) 0.0304(9) 0.0063(8) -0.0037(7) -0.0040(8)
C8 0.0193(8) 0.0184(9) 0.0150(7) 0.0005(6) 0.0025(6) 0.0000(7)
C9 0.0206(8) 0.0198(8) 0.0228(8) 0.0043(7) -0.0014(7) -0.0039(7)
C10 0.0295(10) 0.0256(9) 0.0256(9) -0.0021(8) -0.0049(8) -0.0058(8)
C11 0.0202(9) 0.0295(10) 0.0354(10) 0.0085(8) -0.0043(8) -0.0003(8)
C12 0.0188(8) 0.0154(8) 0.0186(8) 0.0010(6) -0.0008(7) -0.0013(7)
C13 0.0198(8) 0.0139(7) 0.0191(8) -0.0001(6) -0.0006(6) -0.0047(7)
C14 0.0188(8) 0.0196(8) 0.0240(8) 0.0004(7) -0.0018(7) -0.0020(7)
C15 0.0209(8) 0.0249(9) 0.0314(9) -0.0064(8) 0.0037(8) -0.0022(7)
C16 0.0290(10) 0.0284(9) 0.0209(8) -0.0068(7) 0.0049(7) -0.0086(8)
C17 0.0288(10) 0.0231(9) 0.0194(8) 0.0015(7) -0.0028(7) -0.0084(8)
C18 0.0225(9) 0.0154(8) 0.0221(8) -0.0001(6) -0.0030(7) -0.0029(7)
C19 0.0205(9) 0.0172(8) 0.0172(8) -0.0034(7) 0.0036(7) -0.0014(7)
C20 0.0232(9) 0.0248(9) 0.0161(8) -0.0023(7) 0.0001(7) -0.0004(7)
C21 0.0221(9) 0.0274(10) 0.0203(8) -0.0087(7) 0.0019(7) -0.0040(8)
C22 0.0259(9) 0.0212(9) 0.0241(9) -0.0060(7) 0.0081(7) -0.0047(8)
C23 0.0260(9) 0.0178(8) 0.0240(8) -0.0002(7) 0.0041(7) 0.0021(7)
C24 0.0197(8) 0.0189(8) 0.0213(8) -0.0024(7) -0.0007(7) -0.0004(7)
C25 0.0366(11) 0.0245(10) 0.0360(10) -0.0043(8) 0.0083(9) -0.0110(9)
N1 0.0260(8) 0.0262(9) 0.0225(8) 0.0013(6) -0.0006(6) 0.0055(7)
N2 0.0207(7) 0.0170(7) 0.0216(7) 0.0034(6) -0.0036(6) -0.0036(6)
N3 0.0202(7) 0.0159(7) 0.0184(7) 0.0014(5) 0.0011(6) -0.0012(6)
N4 0.0262(8) 0.0178(7) 0.0175(7) 0.0015(6) -0.0055(6) -0.0045(6)
O1 0.0339(8) 0.0348(8) 0.0497(9) 0.0019(7) -0.0205(7) 0.0045(7)
O2 0.0315(7) 0.0248(7) 0.0317(7) 0.0095(6) 0.0018(6) 0.0049(6)

loop_
_atom_type_symbol
_atom_type_description
_atom_type_scat_dispersion_real
_atom_type_scat_dispersion_imag
_atom_type_scat_source
C C 0.0181 0.0091 'International Tables Vol C Tables 4.2.6.8 and 6.1.1.4'
H H 0.0000 0.0000 'International Tables Vol C Tables 4.2.6.8 and 6.1.1.4'
N N 0.0311 0.0180 'International Tables Vol C Tables 4.2.6.8 and 6.1.1.4'
O O 0.0492 0.0322 'International Tables Vol C Tables 4.2.6.8 and 6.1.1.4'

loop_
_geom_angle_atom_site_label_1
_geom_angle_atom_site_label_2
_geom_angle_atom_site_label_3
_geom_angle
N2 C1 C2 121.51(16)
N2 C1 C6 117.60(16)
C2 C1 C6 120.84(16)
C3 C2 C1 119.90(16)
C3 C2 H2 120.0
C1 C2 H2 120.0
C2 C3 C4 118.81(17)
C2 C3 H3 120.6
C4 C3 H3 120.6
C3 C4 C5 122.00(16)
C3 C4 N1 118.76(17)
C5 C4 N1 119.12(16)
C6 C5 C4 120.00(17)
C6 C5 H5 120.0
C4 C5 H5 120.0
C5 C6 C1 118.38(16)
C5 C6 C7 120.99(16)
C1 C6 C7 120.61(16)
C6 C7 H7A 109.5
C6 C7 H7B 109.5
H7A C7 H7B 109.5
C6 C7 H7C 109.5
H7A C7 H7C 109.5
H7B C7 H7C 109.5
N3 C8 C9 124.64(15)
N3 C8 C12 115.35(15)
C9 C8 C12 119.72(14)
C8 C9 C11 114.86(15)
C8 C9 C10 110.46(14)
C11 C9 C10 111.11(15)
C8 C9 H9 106.6
C11 C9 H9 106.6
C10 C9 H9 106.6
C9 C10 H10A 109.5
C9 C10 H10B 109.5
H10A C10 H10B 109.5
C9 C10 H10C 109.5
H10A C10 H10C 109.5
H10B C10 H10C 109.5
C9 C11 H11A 109.5
C9 C11 H11B 109.5
H11A C11 H11B 109.5
C9 C11 H11C 109.5
H11A C11 H11C 109.5
H11B C11 H11C 109.5
N4 C12 C8 110.30(13)
N4 C12 C13 113.64(14)
C8 C12 C13 107.13(13)
N4 C12 H12 108.6
C8 C12 H12 108.6
C13 C12 H12 108.6
C18 C13 C14 119.25(16)
C18 C13 C12 121.37(15)
C14 C13 C12 119.30(15)
C15 C14 C13 120.26(16)
C15 C14 H14 119.9
C13 C14 H14 119.9
C14 C15 C16 120.10(17)
C14 C15 H15 120.0
C16 C15 H15 120.0
C17 C16 C15 119.98(16)
C17 C16 H16 120.0
C15 C16 H16 120.0
C16 C17 C18 119.91(17)
C16 C17 H17 120.0
C18 C17 H17 120.0
C13 C18 C17 120.46(17)
C13 C18 H18 119.8
C17 C18 H18 119.8
N4 C19 C20 119.67(16)
N4 C19 C24 122.39(16)
C20 C19 C24 117.91(16)
C21 C20 C19 120.81(17)
C21 C20 H20 119.6
C19 C20 H20 119.6
C20 C21 C22 121.81(16)
C20 C21 H21 119.1
C22 C21 H21 119.1
C23 C22 C21 116.96(17)
C23 C22 C25 121.17(18)
C21 C22 C25 121.83(17)
C24 C23 C22 122.28(17)
C24 C23 H23 118.9
C22 C23 H23 118.9
C23 C24 C19 120.24(16)
C23 C24 H24 119.9
C19 C24 H24 119.9
C22 C25 H25A 109.5
C22 C25 H25B 109.5
H25A C25 H25B 109.5
C22 C25 H25C 109.5
H25A C25 H25C 109.5
H25B C25 H25C 109.5
O1 N1 O2 122.34(16)
O1 N1 C4 119.18(16)
O2 N1 C4 118.48(16)
N3 N2 C1 120.16(15)
N3 N2 H2A 119.9
C1 N2 H2A 119.9
C8 N3 N2 117.54(15)
C19 N4 C12 121.80(14)
C19 N4 H4 119.1
C12 N4 H4 119.1

loop_
_geom_bond_atom_site_label_1
_geom_bond_atom_site_label_2
_geom_bond_distance
C1 N2 1.377(2)
C1 C2 1.400(3)
C1 C6 1.414(2)
C2 C3 1.380(3)
C2 H2 0.9500
C3 C4 1.388(3)
C3 H3 0.9500
C4 C5 1.388(3)
C4 N1 1.448(2)
C5 C6 1.380(2)
C5 H5 0.9500
C6 C7 1.506(3)
C7 H7A 0.9800
C7 H7B 0.9800
C7 H7C 0.9800
C8 N3 1.285(2)
C8 C9 1.520(2)
C8 C12 1.521(2)
C9 C11 1.522(3)
C9 C10 1.541(3)
C9 H9 1.0000
C10 H10A 0.9800
C10 H10B 0.9800
C10 H10C 0.9800
C11 H11A 0.9800
C11 H11B 0.9800
C11 H11C 0.9800
C12 N4 1.450(2)
C12 C13 1.539(2)
C12 H12 1.0000
C13 C18 1.389(2)
C13 C14 1.394(3)
C14 C15 1.387(3)
C14 H14 0.9500
C15 C16 1.388(3)
C15 H15 0.9500
C16 C17 1.385(3)
C16 H16 0.9500
C17 C18 1.391(2)
C17 H17 0.9500
C18 H18 0.9500
C19 N4 1.391(2)
C19 C20 1.397(2)
C19 C24 1.401(2)
C20 C21 1.383(3)
C20 H20 0.9500
C21 C22 1.394(3)
C21 H21 0.9500
C22 C23 1.388(3)
C22 C25 1.502(3)
C23 C24 1.387(2)
C23 H23 0.9500
C24 H24 0.9500
C25 H25A 0.9800
C25 H25B 0.9800
C25 H25C 0.9800
N1 O1 1.233(2)
N1 O2 1.238(2)
N2 N3 1.376(2)
N2 H2A 0.8800
N4 H4 0.8800
